data_7718201
loop_
_publ_author_name
'Zinke, Julian'
'Bruhn, Clemens'
'Demeshko, Serhiy'
'Siemeling, Ulrich'

_publ_section_title
;
 The &#x201C;pogo stick&#x201D; complex [FeCp*{N(SiMe3)2}]: spin state
 properties, adduct formation with Lewis bases, and reactivity towards
 weakly Br\/onsted acidic protonated NHCs
;
_journal_issue 14
_journal_name_full 'Dalton Transactions'
_journal_page_first 5812
_journal_page_last 5828
_journal_paper_doi 10.1039/D5DT00300H
_journal_volume 54
_journal_year 2025
_chemical_formula_moiety 'C60 H59 Fe3 N4, F6 P, C4 H8 O'
_chemical_formula_sum 'C64 H67 F6 Fe3 N4 O P'
_chemical_formula_weight 1220.73
_space_group_crystal_system triclinic
_space_group_IT_number 1
_space_group_name_Hall 'P 1'
_space_group_name_H-M_alt 'P 1'
_atom_sites_solution_hydrogens geom
_atom_sites_solution_primary dual
_audit_creation_date 2024-08-20
_audit_creation_method
;
Olex2 1.5
(compiled 2024.02.16 svn.r378c4104 for OlexSys, GUI svn.r6928)
;
_audit_update_record
;
2025-02-26 deposited with the CCDC.	2025-03-03 downloaded from the CCDC.
;
_cell_angle_alpha 87.754(6)
_cell_angle_beta 70.742(6)
_cell_angle_gamma 61.971(6)
_cell_formula_units_Z 1
_cell_length_a 11.2935(9)
_cell_length_b 11.4184(9)
_cell_length_c 12.7670(10)
_cell_measurement_reflns_used 41043
_cell_measurement_temperature 100
_cell_measurement_theta_max 25.37
_cell_measurement_theta_min 1.71
_cell_volume 1358.6(2)
_computing_cell_refinement
;
X-Area Recipe 1.36.0.0 (STOE, 2020)
;
_computing_data_collection
;
X-Area WinXpose 2.0.22.0 (STOE, 2016)
;
_computing_data_reduction
;
X-Area Integrate 1.78.3.0 (STOE, 2020)
X-Area LANA 1.83.8.0 (STOE, 2020)
;
_computing_molecular_graphics 'Olex2 1.5 (Dolomanov et al., 2009)'
_computing_publication_material
;
STOE & Cie GmbH, X-Area, software package for collecting single-crystal or
multi-domain crystal data on STOE area-detector diffractometers, for image 
processing, for the correction and scaling of reflection intensities and 
for outlier rejection, version 1.90, Darmstadt 2020
;
_computing_structure_refinement 'SHELXL 2019/3 (Sheldrick, 2015)'
_computing_structure_solution 'SHELXT 2014/4 (Sheldrick, 2014)'
_diffrn_ambient_temperature 100
_diffrn_detector 'image plate (34 cm diameter)'
_diffrn_detector_area_resol_mean 6.67
_diffrn_detector_type 'STOE Imaging Plate'
_diffrn_measured_fraction_theta_full 1.000
_diffrn_measured_fraction_theta_max 0.972
_diffrn_measurement_details
;
 713 frames, detector distance = 130 mm
;
_diffrn_measurement_device '2-circle diffractometer'
_diffrn_measurement_device_type 'STOE IPDS II'
_diffrn_measurement_method 'rotation method, \w scans'
_diffrn_radiation_collimation '1.2, 0.6 mm diameter, multiple pinhole'
_diffrn_radiation_monochromator 'plane graphite'
_diffrn_radiation_polarisn_norm 270
_diffrn_radiation_probe x-ray
_diffrn_radiation_type 'Mo K\a'
_diffrn_radiation_wavelength 0.71073
_diffrn_reflns_av_R_equivalents 0.0590
_diffrn_reflns_av_unetI/netI 0.0740
_diffrn_reflns_Laue_measured_fraction_full 1.000
_diffrn_reflns_Laue_measured_fraction_max 0.972
_diffrn_reflns_limit_h_max 13
_diffrn_reflns_limit_h_min -13
_diffrn_reflns_limit_k_max 13
_diffrn_reflns_limit_k_min -13
_diffrn_reflns_limit_l_max 15
_diffrn_reflns_limit_l_min -15
_diffrn_reflns_number 28329
_diffrn_reflns_point_group_measured_fraction_full 0.961
_diffrn_reflns_point_group_measured_fraction_max 0.928
_diffrn_reflns_theta_full 25.242
_diffrn_reflns_theta_max 26.001
_diffrn_reflns_theta_min 1.706
_diffrn_source 'Genix Mo HF'
_diffrn_source_current 1.000
_diffrn_source_power 0.050
_diffrn_source_voltage 50
_exptl_absorpt_coefficient_mu 0.889
_exptl_absorpt_correction_T_max 0.9649
_exptl_absorpt_correction_T_min 0.5685
_exptl_absorpt_correction_type multi-scan
_exptl_absorpt_process_details
;
STOE X-Red32, absorption correction by Gaussian integration, analogous to
P. Coppens, "The Evaluation of Absorption and Extinction in Single-Crystal
Structure Analysis", published in: F. R. Ahmed (Editor), "Crystallographic
Computing", Munksgaard, Copenhagen (1970), 255 - 270. Afterwards scaling of
reflection intensities was performed within STOE LANA. J. Koziskova, F. Hahn,
J. Richter, J. Kozisek, Acta Chimica Slovaca, vol. 9, no. 2, 2016, pp. 136-140.
;
_exptl_crystal_colour yellow
_exptl_crystal_colour_primary yellow
_exptl_crystal_density_diffrn 1.492
_exptl_crystal_density_method 'not measured'
_exptl_crystal_description plate
_exptl_crystal_F_000 634
_exptl_crystal_size_max 0.15
_exptl_crystal_size_mid 0.087
_exptl_crystal_size_min 0.03
_refine_diff_density_max 1.785
_refine_diff_density_min -0.855
_refine_diff_density_rms 0.118
_refine_ls_abs_structure_details
;
 Flack x determined using 2489 quotients [(I+)-(I-)]/[(I+)+(I-)]
 (Parsons, Flack and Wagner, Acta Cryst. B69 (2013) 249-259).
;
_refine_ls_abs_structure_Flack 0.002(15)
_refine_ls_extinction_method none
_refine_ls_goodness_of_fit_ref 1.031
_refine_ls_hydrogen_treatment constr
_refine_ls_matrix_type full
_refine_ls_number_parameters 663
_refine_ls_number_reflns 9900
_refine_ls_number_restraints 138
_refine_ls_restrained_S_all 1.052
_refine_ls_R_factor_all 0.1348
_refine_ls_R_factor_gt 0.0871
_refine_ls_shift/su_max 0.001
_refine_ls_shift/su_mean 0.000
_refine_ls_structure_factor_coef Fsqd
_refine_ls_weighting_details 'w=1/[\s^2^(Fo^2^)+(0.0684P)^2^+10.9894P] where P=(Fo^2^+2Fc^2^)/3'
_refine_ls_weighting_scheme calc
_refine_ls_wR_factor_gt 0.1904
_refine_ls_wR_factor_ref 0.2216
_reflns_Friedel_coverage 0.909
_reflns_Friedel_fraction_full 0.922
_reflns_Friedel_fraction_max 0.883
_reflns_number_gt 7009
_reflns_number_total 9900
_reflns_threshold_expression 'I > 2\s(I)'
_cod_data_source_file d5dt00300h2.cif
_cod_data_source_block i3251
_cod_depositor_comments 'Adding full bibliography for 7718189--7718202.cif.'
_cod_database_code 7718201
_shelx_shelxl_version_number 2019/3
_shelx_space_group_comment
;
The symmetry employed for this shelxl refinement is uniquely defined
by the following loop, which should always be used as a source of
symmetry information in preference to the above space-group names.
They are only intended as comments.
;
_shelx_estimated_absorpt_t_max 0.974
_shelx_estimated_absorpt_t_min 0.878
_olex2_refinement_description
;
1. Fixed Uiso
 At 1.2 times of:
  All C(H) groups, All C(H,H) groups
 At 1.5 times of:
  All C(H,H,H) groups
2. Uiso/Uaniso restraints and constraints
Uanis(C38) = Uanis(C43) = Uanis(C42) = Uanis(C41) = Uanis(C40) = Uanis(C39)
Uanis(O1) = Uanis(C64) = Uanis(C63) = Uanis(C62) = Uanis(C61)
3. Rigid body (RIGU) restrains
 P1, F1, F3, F6, F4, F2, F5
 with sigma for 1-2 distances of 0.001 and sigma for 1-3 distances of 0.0001
 C13, C18, C17, C16, C15, C14
 with sigma for 1-2 distances of 0.004 and sigma for 1-3 distances of 0.004
 C20, C25, C24, C23, C22, C21
 with sigma for 1-2 distances of 0.004 and sigma for 1-3 distances of 0.004
4.a Secondary CH2 refined with riding coordinates:
 C12(H12A,H12B), C19(H19A,H19B), C37(H37A,H37B), C44(H44A,H44B), C61(H61A,
 H61B), C62(H62A,H62B), C63(H63A,H63B), C64(H64A,H64B)
4.b Aromatic/amide H refined with riding coordinates:
 C3(H3), C4(H4), C5(H5), C6(H6), C8(H8), C9(H9), C10(H10), C11(H11), C14(H14),
 C15(H15), C16(H16), C17(H17), C18(H18), C21(H21), C22(H22), C23(H23), C24(H24),
  C25(H25), C28(H28), C29(H29), C30(H30), C31(H31), C33(H33), C34(H34),
 C35(H35), C36(H36), C39(H39), C40(H40), C41(H41), C42(H42), C43(H43), C46(H46),
  C47(H47), C48(H48), C49(H49), C50(H50)
4.c Idealised Me refined as rotating group:
 C56(H56A,H56B,H56C), C57(H57A,H57B,H57C), C58(H58A,H58B,H58C), C59(H59A,H59B,
 H59C), C60(H60A,H60B,H60C)
;
_olex2_submission_special_instructions 'No special instructions were received'

loop_
_space_group_symop_operation_xyz
'x, y, z'

loop_
_atom_site_label
_atom_site_type_symbol
_atom_site_fract_x
_atom_site_fract_y
_atom_site_fract_z
_atom_site_U_iso_or_equiv
_atom_site_adp_type
_atom_site_occupancy
_atom_site_site_symmetry_order
_atom_site_calc_flag
_atom_site_refinement_flags_posn
_atom_site_refinement_flags_adp
_atom_site_refinement_flags_occupancy
_atom_site_disorder_assembly
_atom_site_disorder_group
Fe1 Fe 0.7872(2) 0.5920(2) 0.28155(17) 0.0403(6) Uani 1 1 d . . . . .
N1 N 0.6500(13) 0.4175(11) 0.3073(9) 0.033(3) Uani 1 1 d . . . . .
C1 C 0.5083(16) 0.5196(14) 0.3482(12) 0.035(3) Uani 1 1 d . . . . .
Fe2 Fe 0.2003(2) 0.44535(18) 0.87589(15) 0.0329(5) Uani 1 1 d . . . . .
N2 N 0.4841(13) 0.6474(12) 0.3382(10) 0.037(3) Uani 1 1 d . . . . .
C2 C 0.7780(16) 0.4247(15) 0.2806(12) 0.031(3) Uani 1 1 d . . . . .
Fe3 Fe 0.3552(2) 0.46251(18) 0.42229(15) 0.0327(5) Uani 1 1 d . . . . .
N3 N 0.3767(13) 0.3333(11) 0.6329(9) 0.032(3) Uani 1 1 d . . . . .
C3 C 0.8687(15) 0.4259(13) 0.1705(13) 0.032(3) Uani 1 1 d . . . . .
H3 H 0.855088 0.421099 0.101516 0.039 Uiso 1 1 calc R U . . .
N4 N 0.2499(12) 0.5661(11) 0.6642(9) 0.029(3) Uani 1 1 d . . . . .
C4 C 0.9857(19) 0.4362(16) 0.1872(14) 0.045(4) Uani 1 1 d . . . . .
H4 H 1.062323 0.442069 0.131597 0.053 Uiso 1 1 calc R U . . .
C5 C 0.9616(19) 0.4355(17) 0.3018(13) 0.043(4) Uani 1 1 d . . . . .
H5 H 1.023025 0.440009 0.335586 0.052 Uiso 1 1 calc R U . . .
C6 C 0.842(2) 0.4279(18) 0.3594(16) 0.053(5) Uani 1 1 d . . . . .
H6 H 0.807369 0.425200 0.437560 0.064 Uiso 1 1 calc R U . . .
C7 C 0.5805(19) 0.6993(15) 0.3161(13) 0.050(5) Uani 1 1 d . . . . .
C8 C 0.6520(19) 0.7274(16) 0.2106(16) 0.057(5) Uani 1 1 d . . . . .
H8 H 0.644908 0.713523 0.140532 0.068 Uiso 1 1 calc R U . . .
C9 C 0.734(2) 0.7792(18) 0.2305(19) 0.069(7) Uani 1 1 d . . . . .
H9 H 0.793018 0.806839 0.175548 0.083 Uiso 1 1 calc R U . . .
C10 C 0.716(2) 0.784(2) 0.345(2) 0.079(7) Uani 1 1 d . . . . .
H10 H 0.763285 0.812542 0.378462 0.095 Uiso 1 1 calc R U . . .
C11 C 0.618(2) 0.7395(19) 0.4016(17) 0.065(6) Uani 1 1 d . . . . .
H11 H 0.583475 0.736457 0.479726 0.078 Uiso 1 1 calc R U . . .
C12 C 0.6811(18) 0.2769(14) 0.3114(12) 0.040(4) Uani 1 1 d . . . . .
H12A H 0.716348 0.245185 0.374033 0.048 Uiso 1 1 calc R U . . .
H12B H 0.589714 0.275140 0.329711 0.048 Uiso 1 1 calc R U . . .
C13 C 0.7848(16) 0.1811(14) 0.2105(12) 0.037(3) Uani 1 1 d . . . . .
C14 C 0.7962(18) 0.2118(15) 0.1012(12) 0.043(4) Uani 1 1 d . . . . .
H14 H 0.733347 0.299325 0.091178 0.051 Uiso 1 1 calc R U . . .
C15 C 0.896(2) 0.1188(17) 0.0077(16) 0.066(6) Uani 1 1 d . . . . .
H15 H 0.902539 0.142377 -0.065452 0.079 Uiso 1 1 calc R U . . .
C16 C 0.984(2) -0.0075(18) 0.0222(17) 0.067(5) Uani 1 1 d . . . . .
H16 H 1.052104 -0.072237 -0.041832 0.080 Uiso 1 1 calc R U . . .
C17 C 0.978(2) -0.0430(15) 0.1253(17) 0.069(6) Uani 1 1 d . . . . .
H17 H 1.039921 -0.131871 0.133457 0.083 Uiso 1 1 calc R U . . .
C18 C 0.8802(18) 0.0515(15) 0.2195(15) 0.048(4) Uani 1 1 d . . . . .
H18 H 0.878588 0.026865 0.291725 0.057 Uiso 1 1 calc R U . . .
C19 C 0.3340(16) 0.7577(14) 0.3636(12) 0.038(3) Uani 1 1 d . . . . .
H19A H 0.305362 0.817541 0.431637 0.046 Uiso 1 1 calc R U . . .
H19B H 0.268793 0.718939 0.379268 0.046 Uiso 1 1 calc R U . . .
C20 C 0.3184(19) 0.8389(15) 0.2673(15) 0.050(4) Uani 1 1 d . . . . .
C21 C 0.375(2) 0.7795(19) 0.1593(15) 0.057(4) Uani 1 1 d . . . . .
H21 H 0.430719 0.684729 0.142719 0.068 Uiso 1 1 calc R U . . .
C22 C 0.350(3) 0.857(3) 0.070(2) 0.092(7) Uani 1 1 d . . . . .
H22 H 0.391438 0.814113 -0.004856 0.111 Uiso 1 1 calc R U . . .
C23 C 0.271(3) 0.988(3) 0.092(3) 0.100(8) Uani 1 1 d . . . . .
H23 H 0.256936 1.039563 0.032379 0.120 Uiso 1 1 calc R U . . .
C24 C 0.208(2) 1.053(2) 0.203(3) 0.086(7) Uani 1 1 d . . . . .
H24 H 0.148171 1.147542 0.219299 0.103 Uiso 1 1 calc R U . . .
C25 C 0.233(2) 0.9774(17) 0.291(2) 0.072(5) Uani 1 1 d . . . . .
H25 H 0.192844 1.020710 0.365943 0.086 Uiso 1 1 calc R U . . .
C26 C 0.3318(15) 0.4520(13) 0.5907(11) 0.029(3) Uani 1 1 d . . . . .
C27 C 0.3262(17) 0.3097(16) 0.7474(12) 0.037(4) Uani 1 1 d . . . . .
C28 C 0.2025(16) 0.2942(15) 0.7977(11) 0.035(3) Uani 1 1 d . . . . .
H28 H 0.137626 0.299898 0.763153 0.042 Uiso 1 1 calc R U . . .
C29 C 0.1937(17) 0.2681(15) 0.9107(13) 0.040(4) Uani 1 1 d . . . . .
H29 H 0.120124 0.256587 0.964913 0.049 Uiso 1 1 calc R U . . .
C30 C 0.3126(16) 0.2629(16) 0.9258(12) 0.041(4) Uani 1 1 d . . . . .
H30 H 0.333237 0.247622 0.993032 0.049 Uiso 1 1 calc R U . . .
C31 C 0.3995(17) 0.2842(17) 0.8238(13) 0.042(4) Uani 1 1 d . . . . .
H31 H 0.488642 0.281711 0.810425 0.050 Uiso 1 1 calc R U . . .
C32 C 0.1830(17) 0.5877(15) 0.7836(11) 0.034(3) Uani 1 1 d . . . . .
C33 C 0.0408(19) 0.6053(15) 0.8409(13) 0.041(4) Uani 1 1 d . . . . .
H33 H -0.023542 0.606759 0.807429 0.049 Uiso 1 1 calc R U . . .
C34 C 0.016(2) 0.6203(18) 0.9587(14) 0.052(5) Uani 1 1 d . . . . .
H34 H -0.066657 0.630529 1.018421 0.062 Uiso 1 1 calc R U . . .
C35 C 0.141(3) 0.6166(19) 0.9687(14) 0.065(6) Uani 1 1 d . . . . .
H35 H 0.151431 0.626285 1.038140 0.078 Uiso 1 1 calc R U . . .
C36 C 0.244(2) 0.5973(17) 0.8646(13) 0.050(5) Uani 1 1 d . . . . .
H36 H 0.334593 0.591667 0.849673 0.060 Uiso 1 1 calc R U . . .
C37 C 0.495(2) 0.2082(14) 0.5594(13) 0.050(5) Uani 1 1 d . . . . .
H37A H 0.498880 0.217019 0.480959 0.060 Uiso 1 1 calc R U . . .
H37B H 0.475662 0.132917 0.581848 0.060 Uiso 1 1 calc R U . . .
C38 C 0.6412(19) 0.177(2) 0.5669(15) 0.063(2) Uani 1 1 d . . . . .
C39 C 0.6700(19) 0.271(2) 0.5957(15) 0.063(2) Uani 1 1 d . . . . .
H39 H 0.592525 0.360046 0.618781 0.075 Uiso 1 1 calc R U . . .
C40 C 0.8048(19) 0.250(2) 0.5949(15) 0.063(2) Uani 1 1 d . . . . .
H40 H 0.818875 0.319365 0.617068 0.075 Uiso 1 1 calc R U . . .
C41 C 0.915(2) 0.117(2) 0.5585(15) 0.063(2) Uani 1 1 d . . . . .
H41 H 1.008816 0.097734 0.552704 0.075 Uiso 1 1 calc R U . . .
C42 C 0.897(2) 0.012(2) 0.5303(15) 0.063(2) Uani 1 1 d . . . . .
H42 H 0.973344 -0.077837 0.510947 0.075 Uiso 1 1 calc R U . . .
C43 C 0.7568(19) 0.046(2) 0.5320(15) 0.063(2) Uani 1 1 d . . . . .
H43 H 0.741486 -0.022559 0.508898 0.075 Uiso 1 1 calc R U . . .
C44 C 0.2073(14) 0.6962(12) 0.6190(11) 0.027(3) Uani 1 1 d . . . . .
H44A H 0.101435 0.748468 0.644210 0.033 Uiso 1 1 calc R U . . .
H44B H 0.245159 0.679218 0.536151 0.033 Uiso 1 1 calc R U . . .
C45 C 0.2631(14) 0.7759(13) 0.6573(11) 0.028(3) Uani 1 1 d . . . . .
C46 C 0.1753(19) 0.9149(14) 0.6859(13) 0.043(4) Uani 1 1 d . . . . .
H46 H 0.083983 0.955332 0.678074 0.052 Uiso 1 1 calc R U . . .
C47 C 0.216(2) 0.9935(17) 0.7242(15) 0.054(5) Uani 1 1 d . . . . .
H47 H 0.153329 1.087155 0.745111 0.064 Uiso 1 1 calc R U . . .
C48 C 0.354(2) 0.934(2) 0.7327(16) 0.064(6) Uani 1 1 d . . . . .
H48 H 0.385037 0.988474 0.756989 0.077 Uiso 1 1 calc R U . . .
C49 C 0.440(2) 0.8011(19) 0.7064(14) 0.050(4) Uani 1 1 d . . . . .
H49 H 0.531263 0.761586 0.714116 0.060 Uiso 1 1 calc R U . . .
C50 C 0.3961(16) 0.7189(15) 0.6673(12) 0.036(3) Uani 1 1 d . . . . .
H50 H 0.458118 0.624978 0.648071 0.043 Uiso 1 1 calc R U . . .
C51 C 0.3196(17) 0.4247(16) 0.2702(11) 0.038(3) Uani 1 1 d . . . . .
C52 C 0.1951(15) 0.5390(14) 0.3432(13) 0.036(3) Uani 1 1 d . . . . .
C53 C 0.1446(18) 0.4963(17) 0.4430(13) 0.045(4) Uani 1 1 d . . . . .
C54 C 0.231(2) 0.354(2) 0.4334(14) 0.054(5) Uani 1 1 d . . . . .
C55 C 0.338(2) 0.3099(15) 0.3242(16) 0.051(5) Uani 1 1 d . . . . .
C56 C 0.394(2) 0.427(2) 0.1528(12) 0.057(5) Uani 1 1 d . . . . .
H56A H 0.375078 0.518404 0.141407 0.085 Uiso 1 1 calc R U . . .
H56B H 0.358989 0.395589 0.105061 0.085 Uiso 1 1 calc R U . . .
H56C H 0.497183 0.367759 0.133221 0.085 Uiso 1 1 calc R U . . .
C57 C 0.1139(18) 0.6721(16) 0.3076(16) 0.053(4) Uani 1 1 d . . . . .
H57A H 0.055022 0.741106 0.373399 0.080 Uiso 1 1 calc R U . . .
H57B H 0.051902 0.666115 0.271842 0.080 Uiso 1 1 calc R U . . .
H57C H 0.181877 0.695664 0.254260 0.080 Uiso 1 1 calc R U . . .
C58 C 0.006(2) 0.578(3) 0.5403(14) 0.084(8) Uani 1 1 d . . . . .
H58A H 0.009650 0.532563 0.606958 0.125 Uiso 1 1 calc R U . . .
H58B H -0.074733 0.586686 0.521468 0.125 Uiso 1 1 calc R U . . .
H58C H -0.005817 0.666972 0.555570 0.125 Uiso 1 1 calc R U . . .
C59 C 0.203(3) 0.259(3) 0.512(2) 0.094(9) Uani 1 1 d . . . . .
H59A H 0.115605 0.310269 0.577149 0.141 Uiso 1 1 calc R U . . .
H59B H 0.284322 0.209326 0.537660 0.141 Uiso 1 1 calc R U . . .
H59C H 0.191182 0.195243 0.472829 0.141 Uiso 1 1 calc R U . . .
C60 C 0.448(3) 0.1641(19) 0.274(2) 0.090(8) Uani 1 1 d . . . . .
H60A H 0.541165 0.157761 0.232353 0.135 Uiso 1 1 calc R U . . .
H60B H 0.416634 0.132754 0.223232 0.135 Uiso 1 1 calc R U . . .
H60C H 0.456265 0.108324 0.334347 0.135 Uiso 1 1 calc R U . . .
P1 P 0.7199(8) 0.4721(8) 0.8549(7) 0.106(2) Uani 1 1 d . . . . .
F1 F 0.740(2) 0.597(2) 0.844(2) 0.201(7) Uani 1 1 d . . . . .
F2 F 0.699(2) 0.3472(19) 0.8645(16) 0.144(5) Uani 1 1 d . . . . .
F3 F 0.667(2) 0.486(2) 0.7493(18) 0.164(5) Uani 1 1 d . . . . .
F4 F 0.557(2) 0.576(2) 0.905(2) 0.188(6) Uani 1 1 d . . . . .
F5 F 0.791(3) 0.439(2) 0.9348(19) 0.164(6) Uani 1 1 d . . . . .
F6 F 0.8703(19) 0.394(3) 0.7610(19) 0.179(6) Uani 1 1 d . . . . .
O1 O -0.1558(16) 0.8630(19) 0.7461(16) 0.100(3) Uani 1 1 d . . . . .
C61 C -0.288(2) 0.867(3) 0.764(2) 0.100(3) Uani 1 1 d . . . . .
H61A H -0.274176 0.776765 0.747415 0.120 Uiso 1 1 calc R U . . .
H61B H -0.338379 0.927893 0.717293 0.120 Uiso 1 1 calc R U . . .
C62 C -0.370(3) 0.923(3) 0.893(2) 0.100(3) Uani 1 1 d . . . . .
H62A H -0.472332 0.986888 0.905987 0.120 Uiso 1 1 calc R U . . .
H62B H -0.365581 0.848499 0.936331 0.120 Uiso 1 1 calc R U . . .
C63 C -0.306(3) 0.992(3) 0.931(2) 0.100(3) Uani 1 1 d . . . . .
H63A H -0.369892 1.090102 0.948298 0.120 Uiso 1 1 calc R U . . .
H63B H -0.281162 0.957291 0.997538 0.120 Uiso 1 1 calc R U . . .
C64 C -0.178(3) 0.957(3) 0.833(2) 0.100(3) Uani 1 1 d . . . . .
H64A H -0.184969 1.039297 0.801151 0.120 Uiso 1 1 calc R U . . .
H64B H -0.093093 0.917168 0.856040 0.120 Uiso 1 1 calc R U . . .

loop_
_atom_site_aniso_label
_atom_site_aniso_U_11
_atom_site_aniso_U_22
_atom_site_aniso_U_33
_atom_site_aniso_U_23
_atom_site_aniso_U_13
_atom_site_aniso_U_12
Fe1 0.0530(14) 0.0320(12) 0.0367(12) 0.0027(9) -0.0034(10) -0.0293(11)
N1 0.054(8) 0.029(6) 0.029(6) 0.011(5) -0.020(6) -0.026(6)
C1 0.043(9) 0.027(8) 0.033(8) 0.007(6) -0.012(7) -0.018(7)
Fe2 0.0463(13) 0.0295(12) 0.0299(11) 0.0076(9) -0.0123(10) -0.0246(11)
N2 0.042(7) 0.039(7) 0.035(7) 0.006(5) -0.006(6) -0.028(6)
C2 0.047(9) 0.032(8) 0.030(8) 0.011(6) -0.019(7) -0.027(7)
Fe3 0.0494(14) 0.0343(12) 0.0274(11) 0.0084(9) -0.0154(10) -0.0293(11)
N3 0.042(7) 0.027(6) 0.027(6) 0.005(5) -0.007(5) -0.021(6)
C3 0.032(8) 0.019(7) 0.043(8) 0.014(6) -0.016(7) -0.009(6)
N4 0.041(7) 0.030(6) 0.030(6) 0.009(5) -0.017(5) -0.026(6)
C4 0.058(11) 0.032(9) 0.052(10) 0.011(7) -0.031(9) -0.021(8)
C5 0.066(11) 0.048(10) 0.039(9) 0.020(8) -0.031(8) -0.038(9)
C6 0.089(14) 0.046(10) 0.060(11) 0.025(9) -0.052(11) -0.045(11)
C7 0.069(12) 0.028(8) 0.043(9) -0.002(7) 0.006(8) -0.032(9)
C8 0.049(10) 0.028(8) 0.063(12) 0.012(8) 0.009(9) -0.013(8)
C9 0.064(13) 0.034(10) 0.075(15) -0.004(9) 0.025(11) -0.029(10)
C10 0.048(11) 0.062(13) 0.113(19) -0.022(12) 0.020(12) -0.045(11)
C11 0.058(12) 0.058(12) 0.071(13) -0.025(10) 0.022(10) -0.048(10)
C12 0.063(10) 0.036(8) 0.041(8) 0.016(7) -0.024(8) -0.037(8)
C13 0.051(9) 0.027(6) 0.042(7) 0.010(6) -0.027(7) -0.020(6)
C14 0.058(10) 0.030(7) 0.038(7) 0.005(5) -0.021(7) -0.017(7)
C15 0.077(13) 0.032(8) 0.047(8) 0.000(7) -0.021(9) 0.006(8)
C16 0.077(13) 0.030(8) 0.069(9) -0.005(7) -0.032(10) -0.001(8)
C17 0.097(15) 0.013(7) 0.078(10) 0.004(6) -0.047(10) -0.003(8)
C18 0.054(9) 0.031(7) 0.068(9) 0.017(6) -0.036(8) -0.018(6)
C19 0.045(9) 0.024(7) 0.035(8) 0.001(6) -0.007(7) -0.012(7)
C20 0.058(10) 0.027(7) 0.066(8) 0.020(7) -0.025(8) -0.021(7)
C21 0.070(12) 0.051(10) 0.050(8) 0.032(7) -0.013(8) -0.038(9)
C22 0.12(2) 0.099(13) 0.085(12) 0.066(11) -0.058(13) -0.065(14)
C23 0.093(17) 0.087(13) 0.140(15) 0.088(13) -0.049(14) -0.059(13)
C24 0.045(11) 0.052(11) 0.164(17) 0.061(10) -0.034(12) -0.031(9)
C25 0.053(11) 0.029(8) 0.128(15) 0.018(8) -0.028(11) -0.019(8)
C26 0.040(8) 0.032(7) 0.033(7) 0.010(6) -0.017(6) -0.029(7)
C27 0.049(9) 0.047(9) 0.026(7) 0.015(6) -0.009(7) -0.036(8)
C28 0.045(9) 0.044(9) 0.028(7) 0.007(6) -0.009(7) -0.033(8)
C29 0.047(9) 0.031(8) 0.041(9) 0.020(7) -0.013(7) -0.020(8)
C30 0.039(9) 0.048(10) 0.031(8) 0.016(7) -0.011(7) -0.021(8)
C31 0.036(8) 0.053(10) 0.039(9) 0.012(7) -0.009(7) -0.026(8)
C32 0.059(10) 0.043(9) 0.014(6) 0.006(6) -0.012(6) -0.036(8)
C33 0.053(10) 0.032(9) 0.039(9) 0.004(7) -0.018(8) -0.020(8)
C34 0.068(12) 0.044(10) 0.038(9) 0.001(8) -0.005(9) -0.031(10)
C35 0.14(2) 0.051(11) 0.027(9) 0.014(8) -0.040(11) -0.059(13)
C36 0.097(15) 0.056(11) 0.032(9) 0.027(8) -0.039(10) -0.057(11)
C37 0.085(13) 0.019(7) 0.037(8) 0.009(6) -0.011(8) -0.025(8)
C38 0.044(4) 0.065(5) 0.050(4) 0.016(4) -0.016(3) -0.005(4)
C39 0.044(4) 0.065(5) 0.050(4) 0.016(4) -0.016(3) -0.005(4)
C40 0.044(4) 0.065(5) 0.050(4) 0.016(4) -0.016(3) -0.005(4)
C41 0.044(4) 0.065(5) 0.050(4) 0.016(4) -0.016(3) -0.005(4)
C42 0.044(4) 0.065(5) 0.050(4) 0.016(4) -0.016(3) -0.005(4)
C43 0.044(4) 0.065(5) 0.050(4) 0.016(4) -0.016(3) -0.005(4)
C44 0.029(7) 0.019(6) 0.028(7) 0.006(5) -0.013(6) -0.006(6)
C45 0.030(7) 0.024(7) 0.030(7) 0.007(5) -0.017(6) -0.009(6)
C46 0.066(11) 0.020(7) 0.050(9) 0.010(7) -0.036(9) -0.016(8)
C47 0.079(13) 0.034(9) 0.058(11) 0.012(8) -0.032(10) -0.031(9)
C48 0.116(18) 0.069(13) 0.063(12) 0.027(10) -0.044(12) -0.080(14)
C49 0.067(11) 0.063(12) 0.049(10) 0.016(8) -0.024(9) -0.053(10)
C50 0.041(9) 0.037(8) 0.040(8) 0.014(7) -0.013(7) -0.028(7)
C51 0.052(9) 0.048(9) 0.023(7) 0.006(6) -0.015(7) -0.031(8)
C52 0.033(8) 0.032(8) 0.048(9) -0.005(7) -0.014(7) -0.019(7)
C53 0.056(10) 0.055(10) 0.041(9) 0.004(8) -0.015(8) -0.040(9)
C54 0.097(15) 0.071(13) 0.047(10) 0.037(9) -0.045(10) -0.072(12)
C55 0.082(13) 0.021(8) 0.077(12) 0.009(8) -0.055(11) -0.027(8)
C56 0.071(12) 0.078(13) 0.022(8) -0.002(8) -0.013(8) -0.038(11)
C57 0.042(9) 0.037(9) 0.079(13) 0.024(9) -0.026(9) -0.017(8)
C58 0.082(14) 0.17(2) 0.030(9) -0.024(11) 0.010(9) -0.104(17)
C59 0.17(2) 0.13(2) 0.096(17) 0.075(16) -0.091(18) -0.14(2)
C60 0.112(19) 0.045(12) 0.13(2) -0.018(12) -0.067(16) -0.030(13)
P1 0.094(4) 0.124(5) 0.137(6) 0.093(5) -0.050(4) -0.082(4)
F1 0.184(13) 0.151(9) 0.35(2) 0.147(10) -0.121(14) -0.129(10)
F2 0.209(13) 0.152(9) 0.164(15) 0.091(10) -0.108(11) -0.136(9)
F3 0.128(10) 0.196(15) 0.174(9) 0.116(10) -0.091(9) -0.066(11)
F4 0.114(6) 0.181(11) 0.240(14) 0.026(13) -0.031(8) -0.071(6)
F5 0.254(14) 0.164(16) 0.180(10) 0.092(11) -0.139(10) -0.146(13)
F6 0.093(6) 0.282(15) 0.176(9) 0.028(11) -0.047(6) -0.102(8)
O1 0.062(6) 0.102(8) 0.113(9) 0.025(6) -0.009(6) -0.038(6)
C61 0.062(6) 0.102(8) 0.113(9) 0.025(6) -0.009(6) -0.038(6)
C62 0.062(6) 0.102(8) 0.113(9) 0.025(6) -0.009(6) -0.038(6)
C63 0.062(6) 0.102(8) 0.113(9) 0.025(6) -0.009(6) -0.038(6)
C64 0.062(6) 0.102(8) 0.113(9) 0.025(6) -0.009(6) -0.038(6)

loop_
_atom_type_symbol
_atom_type_description
_atom_type_scat_dispersion_real
_atom_type_scat_dispersion_imag
_atom_type_scat_source
C C 0.0033 0.0016 'International Tables Vol C Tables 4.2.6.8 and 6.1.1.4'
H H 0.0000 0.0000 'International Tables Vol C Tables 4.2.6.8 and 6.1.1.4'
F F 0.0171 0.0103 'International Tables Vol C Tables 4.2.6.8 and 6.1.1.4'
Fe Fe 0.3463 0.8444 'International Tables Vol C Tables 4.2.6.8 and 6.1.1.4'
N N 0.0061 0.0033 'International Tables Vol C Tables 4.2.6.8 and 6.1.1.4'
O O 0.0106 0.0060 'International Tables Vol C Tables 4.2.6.8 and 6.1.1.4'
P P 0.1023 0.0942 'International Tables Vol C Tables 4.2.6.8 and 6.1.1.4'

loop_
_exptl_crystal_face_index_h
_exptl_crystal_face_index_k
_exptl_crystal_face_index_l
_exptl_crystal_face_perp_dist
8 -1 4 0.0460
-6 1 -3 0.0380
3 6 1 0.0720
-3 -6 -1 0.0820
-1 -1 9 0.0190
1 1 -9 0.0130

loop_
_geom_angle_atom_site_label_1
_geom_angle_atom_site_label_2
_geom_angle_atom_site_label_3
_geom_angle
_geom_angle_site_symmetry_1
_geom_angle_site_symmetry_3
_geom_angle_publ_flag
C2 Fe1 C3 42.3(6) . . ?
C2 Fe1 C4 70.2(7) . . ?
C2 Fe1 C5 68.1(6) . . ?
C2 Fe1 C6 42.2(6) . . ?
C2 Fe1 C8 110.3(7) . . ?
C2 Fe1 C9 149.6(8) . . ?
C2 Fe1 C10 153.7(7) . . ?
C2 Fe1 C11 113.2(7) . . ?
C3 Fe1 C4 41.7(6) . . ?
C3 Fe1 C9 121.5(7) . . ?
C4 Fe1 C9 116.4(7) . . ?
C5 Fe1 C3 68.2(6) . . ?
C5 Fe1 C4 39.8(6) . . ?
C5 Fe1 C9 137.2(8) . . ?
C5 Fe1 C10 121.5(9) . . ?
C6 Fe1 C3 70.2(7) . . ?
C6 Fe1 C4 68.2(8) . . ?
C6 Fe1 C5 38.9(7) . . ?
C6 Fe1 C8 149.2(7) . . ?
C6 Fe1 C9 167.3(9) . . ?
C6 Fe1 C10 128.1(10) . . ?
C6 Fe1 C11 104.3(9) . . ?
C7 Fe1 C2 91.6(6) . . ?
C7 Fe1 C3 110.0(6) . . ?
C7 Fe1 C4 151.0(7) . . ?
C7 Fe1 C5 152.1(6) . . ?
C7 Fe1 C6 113.3(8) . . ?
C7 Fe1 C8 42.2(6) . . ?
C7 Fe1 C9 68.9(7) . . ?
C7 Fe1 C10 69.6(7) . . ?
C7 Fe1 C11 42.8(8) . . ?
C8 Fe1 C3 98.4(7) . . ?
C8 Fe1 C4 122.4(7) . . ?
C8 Fe1 C5 162.2(7) . . ?
C8 Fe1 C9 39.9(8) . . ?
C8 Fe1 C10 68.3(10) . . ?
C10 Fe1 C3 161.1(8) . . ?
C10 Fe1 C4 134.1(7) . . ?
C10 Fe1 C9 39.9(9) . . ?
C11 Fe1 C3 149.2(6) . . ?
C11 Fe1 C4 165.6(8) . . ?
C11 Fe1 C5 127.0(8) . . ?
C11 Fe1 C8 70.5(9) . . ?
C11 Fe1 C9 68.4(8) . . ?
C11 Fe1 C10 40.6(7) . . ?
C1 N1 C2 129.5(12) . . ?
C1 N1 C12 119.3(12) . . ?
C2 N1 C12 109.9(12) . . ?
N1 C1 Fe3 116.5(9) . . ?
N2 C1 N1 117.3(12) . . ?
N2 C1 Fe3 126.2(10) . . ?
C27 Fe2 C28 42.3(6) . . ?
C27 Fe2 C29 70.3(6) . . ?
C27 Fe2 C30 69.8(6) . . ?
C27 Fe2 C31 41.9(6) . . ?
C27 Fe2 C32 91.7(6) . . ?
C27 Fe2 C33 111.7(6) . . ?
C27 Fe2 C34 152.3(7) . . ?
C27 Fe2 C35 151.1(8) . . ?
C27 Fe2 C36 111.1(7) . . ?
C28 Fe2 C29 41.1(6) . . ?
C28 Fe2 C30 68.0(6) . . ?
C28 Fe2 C31 69.6(6) . . ?
C28 Fe2 C33 100.1(6) . . ?
C28 Fe2 C34 123.7(7) . . ?
C28 Fe2 C35 164.6(8) . . ?
C30 Fe2 C29 39.1(6) . . ?
C31 Fe2 C29 68.5(6) . . ?
C31 Fe2 C30 41.1(6) . . ?
C31 Fe2 C33 150.0(6) . . ?
C31 Fe2 C34 165.1(7) . . ?
C32 Fe2 C28 110.7(6) . . ?
C32 Fe2 C29 151.1(6) . . ?
C32 Fe2 C30 154.1(6) . . ?
C32 Fe2 C31 113.2(6) . . ?
C32 Fe2 C33 42.5(6) . . ?
C32 Fe2 C34 70.3(7) . . ?
C32 Fe2 C35 69.3(6) . . ?
C32 Fe2 C36 43.1(6) . . ?
C33 Fe2 C29 122.7(7) . . ?
C33 Fe2 C30 161.3(6) . . ?
C33 Fe2 C34 41.1(7) . . ?
C34 Fe2 C29 116.1(7) . . ?
C34 Fe2 C30 133.3(6) . . ?
C35 Fe2 C29 135.2(7) . . ?
C35 Fe2 C30 119.1(7) . . ?
C35 Fe2 C31 125.1(8) . . ?
C35 Fe2 C33 69.2(8) . . ?
C35 Fe2 C34 41.1(8) . . ?
C36 Fe2 C28 148.5(6) . . ?
C36 Fe2 C29 164.6(7) . . ?
C36 Fe2 C30 125.9(7) . . ?
C36 Fe2 C31 101.8(7) . . ?
C36 Fe2 C33 71.8(7) . . ?
C36 Fe2 C34 70.3(8) . . ?
C36 Fe2 C35 40.4(8) . . ?
C1 N2 C7 129.8(13) . . ?
C1 N2 C19 119.2(12) . . ?
C7 N2 C19 110.8(12) . . ?
N1 C2 Fe1 124.6(11) . . ?
N1 C2 C3 126.7(12) . . ?
N1 C2 C6 125.1(14) . . ?
C3 C2 Fe1 71.8(8) . . ?
C6 C2 Fe1 70.8(9) . . ?
C6 C2 C3 108.2(14) . . ?
C1 Fe3 C26 108.8(5) . . ?
C1 Fe3 C51 98.0(6) . . ?
C1 Fe3 C52 109.9(6) . . ?
C1 Fe3 C53 145.5(6) . . ?
C1 Fe3 C54 156.7(6) . . ?
C1 Fe3 C55 120.3(7) . . ?
C26 Fe3 C51 152.7(5) . . ?
C26 Fe3 C52 130.2(6) . . ?
C26 Fe3 C53 95.6(6) . . ?
C26 Fe3 C54 90.6(5) . . ?
C26 Fe3 C55 119.7(6) . . ?
C51 Fe3 C54 62.1(6) . . ?
C51 Fe3 C55 36.6(6) . . ?
C52 Fe3 C51 38.3(6) . . ?
C52 Fe3 C54 62.8(6) . . ?
C52 Fe3 C55 62.1(5) . . ?
C53 Fe3 C51 63.1(6) . . ?
C53 Fe3 C52 37.5(6) . . ?
C53 Fe3 C54 38.2(7) . . ?
C53 Fe3 C55 62.2(7) . . ?
C54 Fe3 C55 36.5(7) . . ?
C26 N3 C27 128.2(12) . . ?
C26 N3 C37 120.3(11) . . ?
C27 N3 C37 111.5(11) . . ?
Fe1 C3 H3 128.2 . . ?
C2 C3 Fe1 66.0(8) . . ?
C2 C3 H3 127.1 . . ?
C2 C3 C4 105.8(13) . . ?
C4 C3 Fe1 70.2(9) . . ?
C4 C3 H3 127.1 . . ?
C26 N4 C32 131.0(11) . . ?
C26 N4 C44 118.2(11) . . ?
C32 N4 C44 110.5(11) . . ?
Fe1 C4 H4 127.6 . . ?
C3 C4 Fe1 68.1(9) . . ?
C3 C4 H4 127.1 . . ?
C5 C4 Fe1 68.7(10) . . ?
C5 C4 C3 105.8(15) . . ?
C5 C4 H4 127.1 . . ?
Fe1 C5 H5 127.0 . . ?
C4 C5 Fe1 71.5(10) . . ?
C4 C5 H5 123.5 . . ?
C6 C5 Fe1 69.8(11) . . ?
C6 C5 C4 113.1(16) . . ?
C6 C5 H5 123.5 . . ?
Fe1 C6 H6 126.7 . . ?
C2 C6 Fe1 67.0(8) . . ?
C2 C6 H6 126.4 . . ?
C5 C6 Fe1 71.3(10) . . ?
C5 C6 C2 107.1(16) . . ?
C5 C6 H6 126.4 . . ?
N2 C7 Fe1 125.0(11) . . ?
N2 C7 C8 127.7(17) . . ?
N2 C7 C11 124.1(14) . . ?
C8 C7 Fe1 71.8(11) . . ?
C8 C7 C11 108.2(16) . . ?
C11 C7 Fe1 71.0(11) . . ?
Fe1 C8 H8 127.3 . . ?
C7 C8 Fe1 66.1(11) . . ?
C7 C8 H8 126.5 . . ?
C9 C8 Fe1 71.7(13) . . ?
C9 C8 C7 107.1(19) . . ?
C9 C8 H8 126.5 . . ?
Fe1 C9 H9 129.1 . . ?
C8 C9 Fe1 68.4(10) . . ?
C8 C9 H9 125.5 . . ?
C10 C9 Fe1 68.7(12) . . ?
C10 C9 C8 109.0(16) . . ?
C10 C9 H9 125.5 . . ?
Fe1 C10 H10 126.0 . . ?
C9 C10 Fe1 71.5(11) . . ?
C9 C10 H10 125.1 . . ?
C9 C10 C11 110(2) . . ?
C11 C10 Fe1 69.0(10) . . ?
C11 C10 H10 125.1 . . ?
Fe1 C11 H11 127.8 . . ?
C7 C11 Fe1 66.2(10) . . ?
C7 C11 H11 127.1 . . ?
C10 C11 Fe1 70.4(11) . . ?
C10 C11 C7 105.8(19) . . ?
C10 C11 H11 127.1 . . ?
N1 C12 H12A 108.0 . . ?
N1 C12 H12B 108.0 . . ?
H12A C12 H12B 107.2 . . ?
C13 C12 N1 117.2(12) . . ?
C13 C12 H12A 108.0 . . ?
C13 C12 H12B 108.0 . . ?
C14 C13 C12 123.7(13) . . ?
C18 C13 C12 120.1(14) . . ?
C18 C13 C14 116.2(15) . . ?
C13 C14 H14 118.9 . . ?
C15 C14 C13 122.2(15) . . ?
C15 C14 H14 118.9 . . ?
C14 C15 H15 120.6 . . ?
C16 C15 C14 118.8(17) . . ?
C16 C15 H15 120.6 . . ?
C15 C16 H16 119.2 . . ?
C17 C16 C15 121.6(18) . . ?
C17 C16 H16 119.2 . . ?
C16 C17 H17 120.2 . . ?
C16 C17 C18 119.6(15) . . ?
C18 C17 H17 120.2 . . ?
C13 C18 C17 121.6(16) . . ?
C13 C18 H18 119.2 . . ?
C17 C18 H18 119.2 . . ?
N2 C19 H19A 109.2 . . ?
N2 C19 H19B 109.2 . . ?
N2 C19 C20 111.9(12) . . ?
H19A C19 H19B 107.9 . . ?
C20 C19 H19A 109.2 . . ?
C20 C19 H19B 109.2 . . ?
C21 C20 C19 121.9(14) . . ?
C21 C20 C25 119.0(18) . . ?
C25 C20 C19 118.9(18) . . ?
C20 C21 H21 119.4 . . ?
C20 C21 C22 121(2) . . ?
C22 C21 H21 119.4 . . ?
C21 C22 H22 120.0 . . ?
C23 C22 C21 120(3) . . ?
C23 C22 H22 120.0 . . ?
C22 C23 H23 119.9 . . ?
C22 C23 C24 120(2) . . ?
C24 C23 H23 119.9 . . ?
C23 C24 H24 120.0 . . ?
C25 C24 C23 120(2) . . ?
C25 C24 H24 120.0 . . ?
C20 C25 C24 120(2) . . ?
C20 C25 H25 120.2 . . ?
C24 C25 H25 120.2 . . ?
N3 C26 Fe3 122.4(9) . . ?
N4 C26 Fe3 119.0(9) . . ?
N4 C26 N3 117.8(11) . . ?
N3 C27 Fe2 125.9(10) . . ?
C28 C27 Fe2 72.2(9) . . ?
C28 C27 N3 125.4(13) . . ?
C31 C27 Fe2 72.9(9) . . ?
C31 C27 N3 125.6(13) . . ?
C31 C27 C28 108.6(12) . . ?
Fe2 C28 H28 127.7 . . ?
C27 C28 Fe2 65.5(8) . . ?
C27 C28 H28 126.2 . . ?
C27 C28 C29 107.6(13) . . ?
C29 C28 Fe2 72.1(9) . . ?
C29 C28 H28 126.2 . . ?
Fe2 C29 H29 128.5 . . ?
C28 C29 Fe2 66.8(8) . . ?
C28 C29 H29 126.2 . . ?
C30 C29 Fe2 70.0(9) . . ?
C30 C29 C28 107.5(13) . . ?
C30 C29 H29 126.2 . . ?
Fe2 C30 H30 127.8 . . ?
C29 C30 Fe2 70.9(9) . . ?
C29 C30 H30 125.3 . . ?
C29 C30 C31 109.5(13) . . ?
C31 C30 Fe2 67.7(9) . . ?
C31 C30 H30 125.3 . . ?
Fe2 C31 H31 128.4 . . ?
C27 C31 Fe2 65.2(9) . . ?
C27 C31 C30 106.6(13) . . ?
C27 C31 H31 126.7 . . ?
C30 C31 Fe2 71.2(9) . . ?
C30 C31 H31 126.7 . . ?
N4 C32 Fe2 124.3(10) . . ?
N4 C32 C33 123.8(13) . . ?
N4 C32 C36 126.3(14) . . ?
C33 C32 Fe2 72.3(8) . . ?
C33 C32 C36 109.9(13) . . ?
C36 C32 Fe2 70.6(8) . . ?
Fe2 C33 H33 129.1 . . ?
C32 C33 Fe2 65.2(9) . . ?
C32 C33 H33 126.9 . . ?
C34 C33 Fe2 70.2(10) . . ?
C34 C33 C32 106.2(14) . . ?
C34 C33 H33 126.9 . . ?
Fe2 C34 H34 128.1 . . ?
C33 C34 Fe2 68.7(10) . . ?
C33 C34 H34 126.6 . . ?
C35 C34 Fe2 68.1(11) . . ?
C35 C34 C33 106.8(15) . . ?
C35 C34 H34 126.6 . . ?
Fe2 C35 H35 128.0 . . ?
C34 C35 Fe2 70.7(10) . . ?
C34 C35 H35 124.1 . . ?
C36 C35 Fe2 68.9(10) . . ?
C36 C35 C34 111.8(15) . . ?
C36 C35 H35 124.1 . . ?
Fe2 C36 H36 127.1 . . ?
C32 C36 Fe2 66.3(9) . . ?
C32 C36 H36 127.4 . . ?
C35 C36 Fe2 70.7(10) . . ?
C35 C36 C32 105.3(17) . . ?
C35 C36 H36 127.4 . . ?
N3 C37 H37A 109.4 . . ?
N3 C37 H37B 109.4 . . ?
N3 C37 C38 111.0(14) . . ?
H37A C37 H37B 108.0 . . ?
C38 C37 H37A 109.4 . . ?
C38 C37 H37B 109.4 . . ?
C39 C38 C37 124.2(16) . . ?
C39 C38 C43 116.5(19) . . ?
C43 C38 C37 119.0(19) . . ?
C38 C39 H39 116.8 . . ?
C38 C39 C40 126.4(19) . . ?
C40 C39 H39 116.8 . . ?
C39 C40 H40 123.0 . . ?
C41 C40 C39 114(2) . . ?
C41 C40 H40 123.0 . . ?
C40 C41 H41 117.8 . . ?
C42 C41 C40 124.4(19) . . ?
C42 C41 H41 117.8 . . ?
C41 C42 H42 121.8 . . ?
C41 C42 C43 116.5(18) . . ?
C43 C42 H42 121.8 . . ?
C38 C43 C42 122(2) . . ?
C38 C43 H43 119.0 . . ?
C42 C43 H43 119.0 . . ?
N4 C44 H44A 109.3 . . ?
N4 C44 H44B 109.3 . . ?
N4 C44 C45 111.4(10) . . ?
H44A C44 H44B 108.0 . . ?
C45 C44 H44A 109.3 . . ?
C45 C44 H44B 109.3 . . ?
C46 C45 C44 118.6(12) . . ?
C50 C45 C44 123.1(12) . . ?
C50 C45 C46 118.3(13) . . ?
C45 C46 H46 118.9 . . ?
C47 C46 C45 122.2(16) . . ?
C47 C46 H46 118.9 . . ?
C46 C47 H47 120.5 . . ?
C46 C47 C48 119.0(16) . . ?
C48 C47 H47 120.5 . . ?
C47 C48 H48 119.9 . . ?
C49 C48 C47 120.2(16) . . ?
C49 C48 H48 119.9 . . ?
C48 C49 H49 119.7 . . ?
C48 C49 C50 120.6(17) . . ?
C50 C49 H49 119.7 . . ?
C45 C50 C49 119.7(15) . . ?
C45 C50 H50 120.1 . . ?
C49 C50 H50 120.1 . . ?
C52 C51 Fe3 69.5(8) . . ?
C52 C51 C56 123.9(15) . . ?
C55 C51 Fe3 75.5(8) . . ?
C55 C51 C52 108.2(14) . . ?
C55 C51 C56 126.8(16) . . ?
C56 C51 Fe3 130.1(11) . . ?
C51 C52 Fe3 72.2(8) . . ?
C51 C52 C57 125.2(14) . . ?
C53 C52 Fe3 70.4(9) . . ?
C53 C52 C51 107.8(14) . . ?
C53 C52 C57 125.4(14) . . ?
C57 C52 Fe3 134.2(11) . . ?
C52 C53 Fe3 72.2(9) . . ?
C52 C53 C54 109.0(14) . . ?
C52 C53 C58 127.0(17) . . ?
C54 C53 Fe3 74.5(10) . . ?
C54 C53 C58 123.2(17) . . ?
C58 C53 Fe3 127.9(11) . . ?
C53 C54 Fe3 67.3(9) . . ?
C53 C54 C59 128(2) . . ?
C55 C54 Fe3 74.1(9) . . ?
C55 C54 C53 107.2(13) . . ?
C55 C54 C59 123.6(19) . . ?
C59 C54 Fe3 132.4(12) . . ?
C51 C55 Fe3 68.0(8) . . ?
C51 C55 C54 107.7(14) . . ?
C51 C55 C60 126.8(19) . . ?
C54 C55 Fe3 69.4(9) . . ?
C54 C55 C60 125.5(18) . . ?
C60 C55 Fe3 129.7(13) . . ?
C51 C56 H56A 109.5 . . ?
C51 C56 H56B 109.5 . . ?
C51 C56 H56C 109.5 . . ?
H56A C56 H56B 109.5 . . ?
H56A C56 H56C 109.5 . . ?
H56B C56 H56C 109.5 . . ?
C52 C57 H57A 109.5 . . ?
C52 C57 H57B 109.5 . . ?
C52 C57 H57C 109.5 . . ?
H57A C57 H57B 109.5 . . ?
H57A C57 H57C 109.5 . . ?
H57B C57 H57C 109.5 . . ?
C53 C58 H58A 109.5 . . ?
C53 C58 H58B 109.5 . . ?
C53 C58 H58C 109.5 . . ?
H58A C58 H58B 109.5 . . ?
H58A C58 H58C 109.5 . . ?
H58B C58 H58C 109.5 . . ?
C54 C59 H59A 109.5 . . ?
C54 C59 H59B 109.5 . . ?
C54 C59 H59C 109.5 . . ?
H59A C59 H59B 109.5 . . ?
H59A C59 H59C 109.5 . . ?
H59B C59 H59C 109.5 . . ?
C55 C60 H60A 109.5 . . ?
C55 C60 H60B 109.5 . . ?
C55 C60 H60C 109.5 . . ?
H60A C60 H60B 109.5 . . ?
H60A C60 H60C 109.5 . . ?
H60B C60 H60C 109.5 . . ?
F1 P1 F2 179.5(14) . . ?
F1 P1 F3 96.1(13) . . ?
F1 P1 F4 84.2(13) . . ?
F1 P1 F6 87.7(13) . . ?
F2 P1 F3 83.4(11) . . ?
F2 P1 F4 95.6(12) . . ?
F2 P1 F6 92.3(13) . . ?
F4 P1 F3 76.6(12) . . ?
F5 P1 F1 87.2(14) . . ?
F5 P1 F2 93.3(10) . . ?
F5 P1 F3 169.2(15) . . ?
F5 P1 F4 114.0(16) . . ?
F5 P1 F6 88.0(14) . . ?
F6 P1 F3 81.9(11) . . ?
F6 P1 F4 156.0(14) . . ?
C61 O1 C64 108.1(19) . . ?
O1 C61 H61A 111.4 . . ?
O1 C61 H61B 111.4 . . ?
O1 C61 C62 102(2) . . ?
H61A C61 H61B 109.3 . . ?
C62 C61 H61A 111.4 . . ?
C62 C61 H61B 111.4 . . ?
C61 C62 H62A 109.6 . . ?
C61 C62 H62B 109.6 . . ?
H62A C62 H62B 108.1 . . ?
C63 C62 C61 110(2) . . ?
C63 C62 H62A 109.6 . . ?
C63 C62 H62B 109.6 . . ?
C62 C63 H63A 111.6 . . ?
C62 C63 H63B 111.6 . . ?
H63A C63 H63B 109.4 . . ?
C64 C63 C62 101(2) . . ?
C64 C63 H63A 111.6 . . ?
C64 C63 H63B 111.6 . . ?
O1 C64 C63 114(2) . . ?
O1 C64 H64A 108.8 . . ?
O1 C64 H64B 108.8 . . ?
C63 C64 H64A 108.8 . . ?
C63 C64 H64B 108.8 . . ?
H64A C64 H64B 107.7 . . ?

loop_
_geom_bond_atom_site_label_1
_geom_bond_atom_site_label_2
_geom_bond_distance
_geom_bond_site_symmetry_2
_geom_bond_publ_flag
Fe1 C2 1.962(14) . ?
Fe1 C3 2.040(15) . ?
Fe1 C4 2.069(18) . ?
Fe1 C5 2.032(17) . ?
Fe1 C6 2.012(17) . ?
Fe1 C7 1.955(19) . ?
Fe1 C8 2.032(19) . ?
Fe1 C9 2.074(19) . ?
Fe1 C10 2.04(2) . ?
Fe1 C11 2.020(17) . ?
N1 C1 1.391(18) . ?
N1 C2 1.413(18) . ?
N1 C12 1.477(17) . ?
C1 N2 1.361(18) . ?
C1 Fe3 2.060(14) . ?
Fe2 C27 1.924(16) . ?
Fe2 C28 2.014(15) . ?
Fe2 C29 2.086(15) . ?
Fe2 C30 2.074(16) . ?
Fe2 C31 2.026(16) . ?
Fe2 C32 1.942(14) . ?
Fe2 C33 2.039(16) . ?
Fe2 C34 2.060(19) . ?
Fe2 C35 2.025(18) . ?
Fe2 C36 2.002(16) . ?
N2 C7 1.42(2) . ?
N2 C19 1.492(19) . ?
C2 C3 1.44(2) . ?
C2 C6 1.43(2) . ?
Fe3 C26 2.083(13) . ?
Fe3 C51 2.204(13) . ?
Fe3 C52 2.169(15) . ?
Fe3 C53 2.147(16) . ?
Fe3 C54 2.241(16) . ?
Fe3 C55 2.302(15) . ?
N3 C26 1.363(17) . ?
N3 C27 1.449(17) . ?
N3 C37 1.479(18) . ?
C3 H3 0.9500 . ?
C3 C4 1.46(2) . ?
N4 C26 1.351(17) . ?
N4 C32 1.431(17) . ?
N4 C44 1.489(16) . ?
C4 H4 0.9500 . ?
C4 C5 1.40(2) . ?
C5 H5 0.9500 . ?
C5 C6 1.35(3) . ?
C6 H6 0.9500 . ?
C7 C8 1.44(2) . ?
C7 C11 1.45(3) . ?
C8 H8 0.9500 . ?
C8 C9 1.40(3) . ?
C9 H9 0.9500 . ?
C9 C10 1.40(3) . ?
C10 H10 0.9500 . ?
C10 C11 1.41(2) . ?
C11 H11 0.9500 . ?
C12 H12A 0.9900 . ?
C12 H12B 0.9900 . ?
C12 C13 1.46(2) . ?
C13 C14 1.40(2) . ?
C13 C18 1.39(2) . ?
C14 H14 0.9500 . ?
C14 C15 1.38(2) . ?
C15 H15 0.9500 . ?
C15 C16 1.36(2) . ?
C16 H16 0.9500 . ?
C16 C17 1.35(3) . ?
C17 H17 0.9500 . ?
C17 C18 1.39(2) . ?
C18 H18 0.9500 . ?
C19 H19A 0.9900 . ?
C19 H19B 0.9900 . ?
C19 C20 1.52(2) . ?
C20 C21 1.36(2) . ?
C20 C25 1.39(2) . ?
C21 H21 0.9500 . ?
C21 C22 1.44(2) . ?
C22 H22 0.9500 . ?
C22 C23 1.31(4) . ?
C23 H23 0.9500 . ?
C23 C24 1.42(4) . ?
C24 H24 0.9500 . ?
C24 C25 1.41(3) . ?
C25 H25 0.9500 . ?
C27 C28 1.42(2) . ?
C27 C31 1.42(2) . ?
C28 H28 0.9500 . ?
C28 C29 1.44(2) . ?
C29 H29 0.9500 . ?
C29 C30 1.39(2) . ?
C30 H30 0.9500 . ?
C30 C31 1.44(2) . ?
C31 H31 0.9500 . ?
C32 C33 1.45(2) . ?
C32 C36 1.45(2) . ?
C33 H33 0.9500 . ?
C33 C34 1.44(2) . ?
C34 H34 0.9500 . ?
C34 C35 1.44(3) . ?
C35 H35 0.9500 . ?
C35 C36 1.39(3) . ?
C36 H36 0.9500 . ?
C37 H37A 0.9900 . ?
C37 H37B 0.9900 . ?
C37 C38 1.56(3) . ?
C38 C39 1.35(3) . ?
C38 C43 1.41(3) . ?
C39 H39 0.9500 . ?
C39 C40 1.42(3) . ?
C40 H40 0.9500 . ?
C40 C41 1.40(3) . ?
C41 H41 0.9500 . ?
C41 C42 1.39(3) . ?
C42 H42 0.9500 . ?
C42 C43 1.44(3) . ?
C43 H43 0.9500 . ?
C44 H44A 0.9900 . ?
C44 H44B 0.9900 . ?
C44 C45 1.497(18) . ?
C45 C46 1.401(19) . ?
C45 C50 1.377(19) . ?
C46 H46 0.9500 . ?
C46 C47 1.35(2) . ?
C47 H47 0.9500 . ?
C47 C48 1.41(3) . ?
C48 H48 0.9500 . ?
C48 C49 1.34(3) . ?
C49 H49 0.9500 . ?
C49 C50 1.42(2) . ?
C50 H50 0.9500 . ?
C51 C52 1.43(2) . ?
C51 C55 1.42(2) . ?
C51 C56 1.46(2) . ?
C52 C53 1.39(2) . ?
C52 C57 1.51(2) . ?
C53 C54 1.44(3) . ?
C53 C58 1.51(2) . ?
C54 C55 1.42(3) . ?
C54 C59 1.52(2) . ?
C55 C60 1.53(2) . ?
C56 H56A 0.9800 . ?
C56 H56B 0.9800 . ?
C56 H56C 0.9800 . ?
C57 H57A 0.9800 . ?
C57 H57B 0.9800 . ?
C57 H57C 0.9800 . ?
C58 H58A 0.9800 . ?
C58 H58B 0.9800 . ?
C58 H58C 0.9800 . ?
C59 H59A 0.9800 . ?
C59 H59B 0.9800 . ?
C59 H59C 0.9800 . ?
C60 H60A 0.9800 . ?
C60 H60B 0.9800 . ?
C60 H60C 0.9800 . ?
P1 F1 1.54(2) . ?
P1 F2 1.547(17) . ?
P1 F3 1.62(2) . ?
P1 F4 1.56(2) . ?
P1 F5 1.43(2) . ?
P1 F6 1.56(2) . ?
O1 C61 1.41(3) . ?
O1 C64 1.44(3) . ?
C61 H61A 0.9900 . ?
C61 H61B 0.9900 . ?
C61 C62 1.58(4) . ?
C62 H62A 0.9900 . ?
C62 H62B 0.9900 . ?
C62 C63 1.48(4) . ?
C63 H63A 0.9900 . ?
C63 H63B 0.9900 . ?
C63 C64 1.46(3) . ?
C64 H64A 0.9900 . ?
C64 H64B 0.9900 . ?

loop_
_geom_torsion_atom_site_label_1
_geom_torsion_atom_site_label_2
_geom_torsion_atom_site_label_3
_geom_torsion_atom_site_label_4
_geom_torsion
_geom_torsion_site_symmetry_1
_geom_torsion_site_symmetry_2
_geom_torsion_site_symmetry_3
_geom_torsion_site_symmetry_4
_geom_torsion_publ_flag
Fe1 C2 C3 C4 59.3(10) . . . . ?
Fe1 C2 C6 C5 -60.4(13) . . . . ?
Fe1 C3 C4 C5 58.6(11) . . . . ?
Fe1 C4 C5 C6 57.4(14) . . . . ?
Fe1 C5 C6 C2 57.6(12) . . . . ?
Fe1 C7 C8 C9 -60.3(13) . . . . ?
Fe1 C7 C11 C10 59.6(14) . . . . ?
Fe1 C8 C9 C10 -56.6(15) . . . . ?
Fe1 C9 C10 C11 -58.5(15) . . . . ?
Fe1 C10 C11 C7 -56.9(13) . . . . ?
N1 C1 N2 C7 -17(2) . . . . ?
N1 C1 N2 C19 170.2(12) . . . . ?
N1 C2 C3 Fe1 119.9(15) . . . . ?
N1 C2 C3 C4 179.2(14) . . . . ?
N1 C2 C6 Fe1 -119.3(15) . . . . ?
N1 C2 C6 C5 -179.6(15) . . . . ?
N1 C12 C13 C14 -37(2) . . . . ?
N1 C12 C13 C18 142.6(15) . . . . ?
C1 N1 C2 Fe1 -6.4(19) . . . . ?
C1 N1 C2 C3 -98.7(19) . . . . ?
C1 N1 C2 C6 83(2) . . . . ?
C1 N1 C12 C13 134.3(14) . . . . ?
C1 N2 C7 Fe1 5(2) . . . . ?
C1 N2 C7 C8 99(2) . . . . ?
C1 N2 C7 C11 -85(2) . . . . ?
C1 N2 C19 C20 -126.2(15) . . . . ?
Fe2 C27 C28 C29 -60.1(11) . . . . ?
Fe2 C27 C31 C30 59.4(11) . . . . ?
Fe2 C28 C29 C30 -58.3(11) . . . . ?
Fe2 C29 C30 C31 -56.7(12) . . . . ?
Fe2 C30 C31 C27 -55.6(11) . . . . ?
Fe2 C32 C33 C34 58.5(11) . . . . ?
Fe2 C32 C36 C35 -60.4(12) . . . . ?
Fe2 C33 C34 C35 57.6(12) . . . . ?
Fe2 C34 C35 C36 56.6(14) . . . . ?
Fe2 C35 C36 C32 57.5(11) . . . . ?
N2 C7 C8 Fe1 -120.6(17) . . . . ?
N2 C7 C8 C9 179.1(16) . . . . ?
N2 C7 C11 Fe1 120.0(16) . . . . ?
N2 C7 C11 C10 179.6(16) . . . . ?
N2 C19 C20 C21 47(2) . . . . ?
N2 C19 C20 C25 -139.3(16) . . . . ?
C2 N1 C1 N2 17(2) . . . . ?
C2 N1 C1 Fe3 -161.2(11) . . . . ?
C2 N1 C12 C13 -57.4(16) . . . . ?
C2 C3 C4 Fe1 -56.6(9) . . . . ?
C2 C3 C4 C5 2.0(16) . . . . ?
Fe3 C1 N2 C7 161.7(12) . . . . ?
Fe3 C1 N2 C19 -11.5(19) . . . . ?
Fe3 C51 C52 C53 -61.7(10) . . . . ?
Fe3 C51 C52 C57 132.1(15) . . . . ?
Fe3 C51 C55 C54 58.2(11) . . . . ?
Fe3 C51 C55 C60 -123.9(18) . . . . ?
Fe3 C52 C53 C54 -65.9(11) . . . . ?
Fe3 C52 C53 C58 124.5(16) . . . . ?
Fe3 C53 C54 C55 -63.9(11) . . . . ?
Fe3 C53 C54 C59 126.9(17) . . . . ?
Fe3 C54 C55 C51 -57.3(11) . . . . ?
Fe3 C54 C55 C60 124.8(17) . . . . ?
N3 C27 C28 Fe2 -121.8(16) . . . . ?
N3 C27 C28 C29 178.1(14) . . . . ?
N3 C27 C31 Fe2 122.3(16) . . . . ?
N3 C27 C31 C30 -178.3(14) . . . . ?
N3 C37 C38 C39 -26(2) . . . . ?
N3 C37 C38 C43 160.6(14) . . . . ?
C3 C2 C6 Fe1 62.4(10) . . . . ?
C3 C2 C6 C5 2.0(19) . . . . ?
C3 C4 C5 Fe1 -58.2(10) . . . . ?
C3 C4 C5 C6 -1(2) . . . . ?
N4 C32 C33 Fe2 119.9(14) . . . . ?
N4 C32 C33 C34 178.4(13) . . . . ?
N4 C32 C36 Fe2 -118.9(15) . . . . ?
N4 C32 C36 C35 -179.3(14) . . . . ?
N4 C44 C45 C46 -141.0(13) . . . . ?
N4 C44 C45 C50 38.0(18) . . . . ?
C4 C5 C6 Fe1 -58.4(13) . . . . ?
C4 C5 C6 C2 -1(2) . . . . ?
C6 C2 C3 Fe1 -61.7(11) . . . . ?
C6 C2 C3 C4 -2.5(17) . . . . ?
C7 N2 C19 C20 59.4(16) . . . . ?
C7 C8 C9 Fe1 56.7(12) . . . . ?
C7 C8 C9 C10 0(2) . . . . ?
C8 C7 C11 Fe1 -62.5(12) . . . . ?
C8 C7 C11 C10 -3(2) . . . . ?
C8 C9 C10 Fe1 56.5(13) . . . . ?
C8 C9 C10 C11 -2(2) . . . . ?
C9 C10 C11 Fe1 60.0(15) . . . . ?
C9 C10 C11 C7 3(2) . . . . ?
C11 C7 C8 Fe1 62.0(13) . . . . ?
C11 C7 C8 C9 2(2) . . . . ?
C12 N1 C1 N2 -177.1(13) . . . . ?
C12 N1 C1 Fe3 4.4(16) . . . . ?
C12 N1 C2 Fe1 -173.1(10) . . . . ?
C12 N1 C2 C3 94.6(16) . . . . ?
C12 N1 C2 C6 -83.4(18) . . . . ?
C12 C13 C14 C15 179.8(18) . . . . ?
C12 C13 C18 C17 178.5(17) . . . . ?
C13 C14 C15 C16 1(3) . . . . ?
C14 C13 C18 C17 -2(2) . . . . ?
C14 C15 C16 C17 -1(4) . . . . ?
C15 C16 C17 C18 -1(4) . . . . ?
C16 C17 C18 C13 2(3) . . . . ?
C18 C13 C14 C15 0(3) . . . . ?
C19 N2 C7 Fe1 178.9(11) . . . . ?
C19 N2 C7 C8 -87.8(19) . . . . ?
C19 N2 C7 C11 89.2(19) . . . . ?
C19 C20 C21 C22 175.6(19) . . . . ?
C19 C20 C25 C24 -174.6(16) . . . . ?
C20 C21 C22 C23 -1(4) . . . . ?
C21 C20 C25 C24 0(3) . . . . ?
C21 C22 C23 C24 -1(4) . . . . ?
C22 C23 C24 C25 2(4) . . . . ?
C23 C24 C25 C20 -1(3) . . . . ?
C25 C20 C21 C22 2(3) . . . . ?
C26 N3 C27 Fe2 -10(2) . . . . ?
C26 N3 C27 C28 83(2) . . . . ?
C26 N3 C27 C31 -104(2) . . . . ?
C26 N3 C37 C38 94.9(16) . . . . ?
C26 N4 C32 Fe2 2(2) . . . . ?
C26 N4 C32 C33 -89(2) . . . . ?
C26 N4 C32 C36 92.1(19) . . . . ?
C26 N4 C44 C45 -119.1(13) . . . . ?
C27 N3 C26 Fe3 -156.1(11) . . . . ?
C27 N3 C26 N4 13(2) . . . . ?
C27 N3 C37 C38 -83.2(15) . . . . ?
C27 C28 C29 Fe2 55.9(11) . . . . ?
C27 C28 C29 C30 -2.3(18) . . . . ?
C28 C27 C31 Fe2 -63.8(11) . . . . ?
C28 C27 C31 C30 -4.4(19) . . . . ?
C28 C29 C30 Fe2 56.3(10) . . . . ?
C28 C29 C30 C31 -0.4(18) . . . . ?
C29 C30 C31 Fe2 58.6(12) . . . . ?
C29 C30 C31 C27 3.0(19) . . . . ?
C31 C27 C28 Fe2 64.3(11) . . . . ?
C31 C27 C28 C29 4.2(18) . . . . ?
C32 N4 C26 Fe3 160.5(11) . . . . ?
C32 N4 C26 N3 -9(2) . . . . ?
C32 N4 C44 C45 65.6(14) . . . . ?
C32 C33 C34 Fe2 -55.3(10) . . . . ?
C32 C33 C34 C35 2.3(18) . . . . ?
C33 C32 C36 Fe2 62.0(11) . . . . ?
C33 C32 C36 C35 1.6(19) . . . . ?
C33 C34 C35 Fe2 -57.9(11) . . . . ?
C33 C34 C35 C36 -1(2) . . . . ?
C34 C35 C36 Fe2 -57.6(13) . . . . ?
C34 C35 C36 C32 0(2) . . . . ?
C36 C32 C33 Fe2 -61.0(11) . . . . ?
C36 C32 C33 C34 -2.4(18) . . . . ?
C37 N3 C26 Fe3 26.2(18) . . . . ?
C37 N3 C26 N4 -164.3(14) . . . . ?
C37 N3 C27 Fe2 168.0(12) . . . . ?
C37 N3 C27 C28 -99.0(18) . . . . ?
C37 N3 C27 C31 73.8(19) . . . . ?
C37 C38 C39 C40 -174.4(16) . . . . ?
C37 C38 C43 C42 176.2(15) . . . . ?
C38 C39 C40 C41 1(3) . . . . ?
C39 C38 C43 C42 2(3) . . . . ?
C39 C40 C41 C42 -3(3) . . . . ?
C40 C41 C42 C43 4(3) . . . . ?
C41 C42 C43 C38 -4(3) . . . . ?
C43 C38 C39 C40 0(3) . . . . ?
C44 N4 C26 Fe3 -13.6(15) . . . . ?
C44 N4 C26 N3 176.5(12) . . . . ?
C44 N4 C32 Fe2 176.4(10) . . . . ?
C44 N4 C32 C33 85.6(16) . . . . ?
C44 N4 C32 C36 -93.4(17) . . . . ?
C44 C45 C46 C47 178.0(14) . . . . ?
C44 C45 C50 C49 -178.6(13) . . . . ?
C45 C46 C47 C48 2(3) . . . . ?
C46 C45 C50 C49 0(2) . . . . ?
C46 C47 C48 C49 -2(3) . . . . ?
C47 C48 C49 C50 2(3) . . . . ?
C48 C49 C50 C45 -1(2) . . . . ?
C50 C45 C46 C47 -1(2) . . . . ?
C51 C52 C53 Fe3 62.9(10) . . . . ?
C51 C52 C53 C54 -3.0(17) . . . . ?
C51 C52 C53 C58 -172.6(14) . . . . ?
C52 C51 C55 Fe3 -62.3(10) . . . . ?
C52 C51 C55 C54 -4.0(18) . . . . ?
C52 C51 C55 C60 173.8(16) . . . . ?
C52 C53 C54 Fe3 64.4(11) . . . . ?
C52 C53 C54 C55 0.5(18) . . . . ?
C52 C53 C54 C59 -168.6(16) . . . . ?
C53 C54 C55 Fe3 59.5(11) . . . . ?
C53 C54 C55 C51 2.2(18) . . . . ?
C53 C54 C55 C60 -175.7(16) . . . . ?
C55 C51 C52 Fe3 66.1(11) . . . . ?
C55 C51 C52 C53 4.4(17) . . . . ?
C55 C51 C52 C57 -161.8(14) . . . . ?
C56 C51 C52 Fe3 -125.3(15) . . . . ?
C56 C51 C52 C53 173.0(15) . . . . ?
C56 C51 C52 C57 7(2) . . . . ?
C56 C51 C55 Fe3 129.5(17) . . . . ?
C56 C51 C55 C54 -172.2(16) . . . . ?
C56 C51 C55 C60 6(3) . . . . ?
C57 C52 C53 Fe3 -130.9(15) . . . . ?
C57 C52 C53 C54 163.1(15) . . . . ?
C57 C52 C53 C58 -6(2) . . . . ?
C58 C53 C54 Fe3 -125.5(15) . . . . ?
C58 C53 C54 C55 170.6(15) . . . . ?
C58 C53 C54 C59 1(3) . . . . ?
C59 C54 C55 Fe3 -130.7(17) . . . . ?
C59 C54 C55 C51 172.0(16) . . . . ?
C59 C54 C55 C60 -6(3) . . . . ?
O1 C61 C62 C63 20(3) . . . . ?
C61 O1 C64 C63 20(3) . . . . ?
C61 C62 C63 C64 -9(3) . . . . ?
C62 C63 C64 O1 -6(3) . . . . ?
C64 O1 C61 C62 -23(3) . . . . ?
